data_7151705
loop_
_publ_author_name
'Bhuyan, Bhaskar J.'
'Mugesh, Govindasamy'

_publ_section_title
;
 Synthesis, characterization and antioxidant activity of angiotensin
 converting enzyme inhibitors.
;
_journal_issue 5
_journal_name_full 'Organic &amp; biomolecular chemistry'
_journal_page_first 1356
_journal_page_last 1365
_journal_paper_doi 10.1039/C0OB00823K
_journal_volume 9
_journal_year 2011
_chemical_absolute_configuration syn
_chemical_formula_moiety 'C18 H28 N2 O6 Se2'
_chemical_formula_sum 'C18 H28 N2 O6 Se2'
_chemical_formula_weight 526.34
_chemical_name_systematic
;

?

;
_space_group_IT_number 4
_symmetry_cell_setting monoclinic
_symmetry_space_group_name_Hall 'P 2yb'
_symmetry_space_group_name_H-M 'P 1 21 1'
_atom_sites_solution_hydrogens geom
_atom_sites_solution_primary direct
_atom_sites_solution_secondary difmap
_audit_creation_method SHELXL-97
_cell_angle_alpha 90.00
_cell_angle_beta 91.389(2)
_cell_angle_gamma 90.00
_cell_formula_units_Z 2
_cell_length_a 6.9783(3)
_cell_length_b 11.2514(5)
_cell_length_c 14.4801(7)
_cell_measurement_reflns_used 3024
_cell_measurement_temperature 296(2)
_cell_measurement_theta_max 23.1
_cell_measurement_theta_min 2.3
_cell_volume 1136.58(9)
_computing_cell_refinement 'Bruker SMART'
_computing_data_collection 'Bruker SMART'
_computing_data_reduction 'Bruker SAINT'
_computing_molecular_graphics 'Ortep-3 for windows (Farrugia, 1997)'
_computing_publication_material 'WinGX publication routines (Farrugia, 1999)'
_computing_structure_refinement 'SHELXL-97 (Sheldrick, 1997)'
_computing_structure_solution 'SHELXL-97 (Sheldrick, 1997)'
_diffrn_ambient_temperature 296(2)
_diffrn_measured_fraction_theta_full 0.998
_diffrn_measured_fraction_theta_max 0.998
_diffrn_measurement_device_type 'CCD area detector'
_diffrn_measurement_method 'phi and omega scans'
_diffrn_radiation_monochromator graphite
_diffrn_radiation_source 'fine-focus sealed tube'
_diffrn_radiation_type MoK\a
_diffrn_radiation_wavelength 0.71073
_diffrn_reflns_av_R_equivalents 0.0466
_diffrn_reflns_av_sigmaI/netI 0.0622
_diffrn_reflns_limit_h_max 7
_diffrn_reflns_limit_h_min -7
_diffrn_reflns_limit_k_max 12
_diffrn_reflns_limit_k_min -11
_diffrn_reflns_limit_l_max 16
_diffrn_reflns_limit_l_min -15
_diffrn_reflns_number 10037
_diffrn_reflns_theta_full 23.14
_diffrn_reflns_theta_max 23.14
_diffrn_reflns_theta_min 2.29
_exptl_absorpt_coefficient_mu 3.287
_exptl_absorpt_correction_T_max 0.6865
_exptl_absorpt_correction_T_min 0.4063
_exptl_absorpt_correction_type empirical
_exptl_absorpt_process_details SADABS
_exptl_crystal_colour brown
_exptl_crystal_density_diffrn 1.538
_exptl_crystal_density_method 'not measured'
_exptl_crystal_description rectangular
_exptl_crystal_F_000 532
_exptl_crystal_size_max 0.25
_exptl_crystal_size_mid 0.15
_exptl_crystal_size_min 0.10
_refine_diff_density_max 0.526
_refine_diff_density_min -0.292
_refine_diff_density_rms 0.060
_refine_ls_abs_structure_details 'Flack H D (1983), Acta Cryst. A39, 876-881'
_refine_ls_abs_structure_Flack 0.036(15)
_refine_ls_extinction_method none
_refine_ls_goodness_of_fit_ref 1.036
_refine_ls_hydrogen_treatment constr
_refine_ls_matrix_type full
_refine_ls_number_parameters 255
_refine_ls_number_reflns 3024
_refine_ls_number_restraints 1
_refine_ls_restrained_S_all 1.036
_refine_ls_R_factor_all 0.0587
_refine_ls_R_factor_gt 0.0380
_refine_ls_shift/su_max 0.004
_refine_ls_shift/su_mean 0.000
_refine_ls_structure_factor_coef Fsqd
_refine_ls_weighting_details 'calc w=1/[\s^2^(Fo^2^)+(0.0312P)^2^+0.0164P] where P=(Fo^2^+2Fc^2^)/3'
_refine_ls_weighting_scheme calc
_refine_ls_wR_factor_gt 0.0708
_refine_ls_wR_factor_ref 0.0775
_reflns_number_gt 2350
_reflns_number_total 3024
_reflns_threshold_expression >2sigma(I)
_cod_data_source_file C0OB00823K.TXT
_cod_data_source_block compound15_0m
_cod_depositor_comments
;
The following automatic conversions were performed:
'_symmetry_cell_setting' value 'Monoclinic' changed to 'monoclinic'
according to '/home/saulius/struct/CIF-dictionaries/cif_core.dic'
dictionary named 'cif_core.dic' version 2.4.1 from
2010-06-29.

'_exptl_absorpt_correction_type' value 'Empirical' changed to
'empirical' according to
'/home/saulius/struct/CIF-dictionaries/cif_core.dic' dictionary named
'cif_core.dic' version 2.4.1 from 2010-06-29.

Automatic conversion script
Id: cif_fix_enum 1555 2011-01-17 13:19:09Z saulius 
;
_cod_original_sg_symbol_H-M P21
_cod_database_code 7151705

loop_
_symmetry_equiv_pos_as_xyz
'x, y, z'
'-x, y+1/2, -z'

loop_
_atom_site_label
_atom_site_type_symbol
_atom_site_fract_x
_atom_site_fract_y
_atom_site_fract_z
_atom_site_U_iso_or_equiv
_atom_site_adp_type
_atom_site_occupancy
_atom_site_symmetry_multiplicity
_atom_site_calc_flag
_atom_site_refinement_flags
_atom_site_disorder_assembly
_atom_site_disorder_group
Se01 Se 1.05820(8) 0.13348(6) 0.20370(5) 0.0618(2) Uani 1 1 d . . .
C13 C 0.4898(11) 0.3831(8) 0.1984(5) 0.088(3) Uani 1 1 d . . .
H5A H 0.3638 0.3677 0.2207 0.132 Uiso 1 1 calc R . .
H5B H 0.4910 0.3697 0.1329 0.132 Uiso 1 1 calc R . .
H5C H 0.5243 0.4641 0.2114 0.132 Uiso 1 1 calc R . .
C11 C 0.6312(9) 0.3013(6) 0.2457(4) 0.0496(16) Uani 1 1 d . . .
H4 H 0.7599 0.3226 0.2258 0.060 Uiso 1 1 calc R . .
C12 C 0.6234(10) 0.3200(6) 0.3483(5) 0.0576(19) Uani 1 1 d . . .
C10 C 0.5951(8) 0.1739(6) 0.2209(4) 0.0578(19) Uani 1 1 d . . .
H6A H 0.5904 0.1671 0.1541 0.069 Uiso 1 1 calc R . .
H6B H 0.4701 0.1515 0.2431 0.069 Uiso 1 1 calc R . .
O04 O 0.4845(7) 0.2825(5) 0.3905(4) 0.0824(16) Uani 1 1 d . . .
N1 N 0.7611(9) 0.3805(5) 0.3919(4) 0.0657(16) Uani 1 1 d . . .
C17 C 0.7580(12) 0.4076(8) 0.4892(5) 0.081(2) Uani 1 1 d . . .
H13 H 0.6921 0.3445 0.5227 0.097 Uiso 1 1 calc R . .
C03 C 1.2462(9) -0.0775(6) 0.0746(4) 0.0480(16) Uani 1 1 d . . .
O01 O 1.3857(6) -0.0300(4) 0.0354(3) 0.0669(13) Uani 1 1 d . . .
O03 O 1.4516(7) -0.3442(5) 0.0497(3) 0.0792(15) Uani 1 1 d . . .
H9 H 1.5148 -0.3907 0.0192 0.119 Uiso 1 1 calc R . .
N01 N 1.2825(7) -0.1612(4) 0.1382(4) 0.0479(13) Uani 1 1 d . . .
O02 O 1.7298(10) -0.3046(8) 0.1058(6) 0.176(4) Uani 1 1 d . . .
C09 C 1.5619(13) -0.2852(7) 0.1022(6) 0.069(2) Uani 1 1 d . . .
C08 C 1.4772(10) -0.1967(6) 0.1627(5) 0.0556(18) Uani 1 1 d . . .
H16 H 1.5590 -0.1259 0.1639 0.067 Uiso 1 1 calc R . .
C18 C 0.6548(12) 0.5313(11) 0.5039(6) 0.101(4) Uani 1 1 d . . .
O06 O 0.6388(9) 0.5530(8) 0.5868(5) 0.157(3) Uani 1 1 d . . .
H6 H 0.5855 0.6173 0.5930 0.235 Uiso 1 1 calc R . .
O05 O 0.5939(14) 0.5857(7) 0.4404(6) 0.163(3) Uani 1 1 d . . .
C14 C 0.9445(12) 0.4234(9) 0.3538(7) 0.107(3) Uani 1 1 d . . .
H21A H 1.0130 0.3586 0.3252 0.128 Uiso 1 1 calc R . .
H21B H 0.9210 0.4849 0.3080 0.128 Uiso 1 1 calc R . .
C15 C 1.0560(14) 0.4711(12) 0.4337(8) 0.138(4) Uani 1 1 d . . .
H22A H 1.0440 0.5569 0.4372 0.165 Uiso 1 1 calc R . .
H22B H 1.1906 0.4506 0.4296 0.165 Uiso 1 1 calc R . .
C16 C 0.9667(16) 0.4115(11) 0.5173(8) 0.133(4) Uani 1 1 d . . .
H23A H 1.0179 0.3322 0.5272 0.160 Uiso 1 1 calc R . .
H23B H 0.9873 0.4582 0.5730 0.160 Uiso 1 1 calc R . .
C01 C 1.0157(9) 0.0887(5) 0.0746(4) 0.063(2) Uani 1 1 d . . .
H24A H 0.8859 0.1106 0.0561 0.075 Uiso 1 1 calc R . .
H24B H 1.1023 0.1344 0.0371 0.075 Uiso 1 1 calc R . .
C02 C 1.0439(9) -0.0418(5) 0.0537(5) 0.0574(18) Uani 1 1 d . . .
H25 H 0.9572 -0.0894 0.0910 0.069 Uiso 1 1 calc R . .
C04 C 0.9973(12) -0.0626(7) -0.0499(5) 0.094(3) Uani 1 1 d . . .
H26A H 1.0848 -0.0178 -0.0864 0.141 Uiso 1 1 calc R . .
H26B H 0.8685 -0.0373 -0.0638 0.141 Uiso 1 1 calc R . .
H26C H 1.0098 -0.1456 -0.0638 0.141 Uiso 1 1 calc R . .
Se02 Se 0.78400(9) 0.06053(5) 0.26967(5) 0.0614(2) Uani 1 1 d . . .
C06 C 1.2651(12) -0.2943(8) 0.2614(5) 0.092(3) Uani 1 1 d . . .
H28A H 1.2164 -0.2938 0.3235 0.110 Uiso 1 1 calc R . .
H28B H 1.2665 -0.3757 0.2392 0.110 Uiso 1 1 calc R . .
C07 C 1.4600(11) -0.2427(7) 0.2603(5) 0.081(2) Uani 1 1 d . . .
H29A H 1.5565 -0.3026 0.2740 0.097 Uiso 1 1 calc R . .
H29B H 1.4734 -0.1786 0.3048 0.097 Uiso 1 1 calc R . .
C05 C 1.1432(10) -0.2182(7) 0.1989(5) 0.075(2) Uani 1 1 d . . .
H27A H 1.0521 -0.2660 0.1634 0.090 Uiso 1 1 calc R . .
H27B H 1.0738 -0.1594 0.2339 0.090 Uiso 1 1 calc R . .

loop_
_atom_site_aniso_label
_atom_site_aniso_U_11
_atom_site_aniso_U_22
_atom_site_aniso_U_33
_atom_site_aniso_U_23
_atom_site_aniso_U_13
_atom_site_aniso_U_12
Se01 0.0415(4) 0.0632(5) 0.0803(5) -0.0139(4) -0.0037(3) 0.0061(3)
C13 0.086(6) 0.098(7) 0.080(6) 0.013(5) 0.002(5) 0.028(5)
C11 0.048(4) 0.049(4) 0.052(5) 0.001(3) 0.005(3) 0.003(3)
C12 0.057(5) 0.048(4) 0.068(6) 0.008(4) 0.013(4) 0.008(4)
C10 0.042(4) 0.068(5) 0.063(4) -0.008(4) -0.002(3) 0.003(3)
O04 0.084(4) 0.078(4) 0.088(4) -0.012(3) 0.036(3) -0.015(3)
N1 0.078(5) 0.064(4) 0.056(4) -0.012(3) 0.007(3) -0.008(4)
C17 0.101(7) 0.073(6) 0.069(6) -0.011(5) 0.009(5) -0.004(5)
C03 0.062(5) 0.033(4) 0.049(4) -0.003(3) 0.008(4) 0.006(3)
O01 0.069(3) 0.054(3) 0.079(4) 0.022(3) 0.026(3) 0.013(2)
O03 0.088(3) 0.062(4) 0.089(4) -0.029(3) 0.015(3) -0.005(3)
N01 0.048(3) 0.038(3) 0.058(4) 0.010(3) 0.003(3) 0.002(3)
O02 0.078(5) 0.219(9) 0.232(9) -0.095(7) 0.019(5) 0.048(5)
C09 0.065(5) 0.053(5) 0.092(6) -0.001(5) 0.022(5) 0.005(4)
C08 0.062(5) 0.039(4) 0.065(5) -0.001(4) -0.005(4) 0.000(4)
C18 0.095(6) 0.165(12) 0.044(6) -0.039(6) 0.012(5) 0.008(7)
O06 0.163(6) 0.213(8) 0.093(5) -0.068(5) -0.009(4) 0.056(6)
O05 0.247(10) 0.121(7) 0.121(7) -0.008(5) 0.018(6) 0.047(6)
C14 0.079(6) 0.121(8) 0.122(8) -0.039(7) 0.041(6) -0.052(6)
C15 0.079(7) 0.169(11) 0.166(12) -0.055(10) 0.003(7) -0.042(7)
C16 0.113(9) 0.154(11) 0.130(10) -0.039(8) -0.039(7) 0.037(8)
C01 0.052(4) 0.065(6) 0.072(5) 0.013(4) 0.003(3) 0.018(3)
C02 0.068(5) 0.041(4) 0.063(5) 0.004(3) 0.007(4) 0.004(3)
C04 0.116(7) 0.065(6) 0.100(7) -0.025(5) -0.025(5) 0.000(5)
Se02 0.0606(4) 0.0525(4) 0.0711(5) 0.0016(4) 0.0003(3) 0.0029(4)
C06 0.115(7) 0.081(6) 0.082(6) 0.035(5) 0.042(5) 0.017(6)
C07 0.102(7) 0.079(6) 0.061(6) 0.010(4) -0.004(4) 0.006(5)
C05 0.081(5) 0.056(5) 0.090(6) 0.028(4) 0.031(5) 0.012(4)

loop_
_atom_type_symbol
_atom_type_description
_atom_type_scat_dispersion_real
_atom_type_scat_dispersion_imag
_atom_type_scat_source
C C 0.0033 0.0016 'International Tables Vol C Tables 4.2.6.8 and 6.1.1.4'
H H 0.0000 0.0000 'International Tables Vol C Tables 4.2.6.8 and 6.1.1.4'
N N 0.0061 0.0033 'International Tables Vol C Tables 4.2.6.8 and 6.1.1.4'
O O 0.0106 0.0060 'International Tables Vol C Tables 4.2.6.8 and 6.1.1.4'
Se Se -0.0929 2.2259 'International Tables Vol C Tables 4.2.6.8 and 6.1.1.4'

loop_
_geom_angle_atom_site_label_1
_geom_angle_atom_site_label_2
_geom_angle_atom_site_label_3
_geom_angle
_geom_angle_site_symmetry_1
_geom_angle_site_symmetry_3
_geom_angle_publ_flag
C01 Se01 Se02 101.31(19) . . ?
C11 C13 H5A 109.5 . . ?
C11 C13 H5B 109.5 . . ?
H5A C13 H5B 109.5 . . ?
C11 C13 H5C 109.5 . . ?
H5A C13 H5C 109.5 . . ?
H5B C13 H5C 109.5 . . ?
C10 C11 C12 111.2(5) . . ?
C10 C11 C13 111.9(6) . . ?
C12 C11 C13 109.1(5) . . ?
C10 C11 H4 108.2 . . ?
C12 C11 H4 108.2 . . ?
C13 C11 H4 108.2 . . ?
O04 C12 N1 120.5(7) . . ?
O04 C12 C11 119.4(7) . . ?
N1 C12 C11 120.0(6) . . ?
C11 C10 Se02 115.5(4) . . ?
C11 C10 H6A 108.4 . . ?
Se02 C10 H6A 108.4 . . ?
C11 C10 H6B 108.4 . . ?
Se02 C10 H6B 108.4 . . ?
H6A C10 H6B 107.5 . . ?
C12 N1 C17 123.1(6) . . ?
C12 N1 C14 127.6(6) . . ?
C17 N1 C14 109.2(6) . . ?
N1 C17 C16 103.5(7) . . ?
N1 C17 C18 109.5(7) . . ?
C16 C17 C18 112.2(8) . . ?
N1 C17 H13 110.5 . . ?
C16 C17 H13 110.5 . . ?
C18 C17 H13 110.5 . . ?
O01 C03 N01 118.3(6) . . ?
O01 C03 C02 122.2(6) . . ?
N01 C03 C02 119.5(6) . . ?
C09 O03 H9 109.5 . . ?
C03 N01 C08 121.5(5) . . ?
C03 N01 C05 127.0(5) . . ?
C08 N01 C05 111.2(5) . . ?
O02 C09 O03 121.1(8) . . ?
O02 C09 C08 120.6(8) . . ?
O03 C09 C08 118.1(7) . . ?
N01 C08 C09 115.6(6) . . ?
N01 C08 C07 103.1(5) . . ?
C09 C08 C07 111.7(6) . . ?
N01 C08 H16 108.7 . . ?
C09 C08 H16 108.7 . . ?
C07 C08 H16 108.7 . . ?
O05 C18 O06 128.3(11) . . ?
O05 C18 C17 120.6(8) . . ?
O06 C18 C17 110.9(10) . . ?
C18 O06 H6 109.5 . . ?
C15 C14 N1 105.6(7) . . ?
C15 C14 H21A 110.6 . . ?
N1 C14 H21A 110.6 . . ?
C15 C14 H21B 110.6 . . ?
N1 C14 H21B 110.6 . . ?
H21A C14 H21B 108.8 . . ?
C14 C15 C16 104.0(8) . . ?
C14 C15 H22A 110.9 . . ?
C16 C15 H22A 110.9 . . ?
C14 C15 H22B 110.9 . . ?
C16 C15 H22B 110.9 . . ?
H22A C15 H22B 109.0 . . ?
C17 C16 C15 102.1(8) . . ?
C17 C16 H23A 111.4 . . ?
C15 C16 H23A 111.4 . . ?
C17 C16 H23B 111.4 . . ?
C15 C16 H23B 111.4 . . ?
H23A C16 H23B 109.2 . . ?
C02 C01 Se01 115.1(4) . . ?
C02 C01 H24A 108.5 . . ?
Se01 C01 H24A 108.5 . . ?
C02 C01 H24B 108.5 . . ?
Se01 C01 H24B 108.5 . . ?
H24A C01 H24B 107.5 . . ?
C03 C02 C01 110.4(5) . . ?
C03 C02 C04 109.4(5) . . ?
C01 C02 C04 108.4(5) . . ?
C03 C02 H25 109.5 . . ?
C01 C02 H25 109.5 . . ?
C04 C02 H25 109.5 . . ?
C02 C04 H26A 109.5 . . ?
C02 C04 H26B 109.5 . . ?
H26A C04 H26B 109.5 . . ?
C02 C04 H26C 109.5 . . ?
H26A C04 H26C 109.5 . . ?
H26B C04 H26C 109.5 . . ?
C10 Se02 Se01 100.20(19) . . ?
C07 C06 C05 106.1(6) . . ?
C07 C06 H28A 110.5 . . ?
C05 C06 H28A 110.5 . . ?
C07 C06 H28B 110.5 . . ?
C05 C06 H28B 110.5 . . ?
H28A C06 H28B 108.7 . . ?
C06 C07 C08 103.8(6) . . ?
C06 C07 H29A 111.0 . . ?
C08 C07 H29A 111.0 . . ?
C06 C07 H29B 111.0 . . ?
C08 C07 H29B 111.0 . . ?
H29A C07 H29B 109.0 . . ?
N01 C05 C06 103.7(6) . . ?
N01 C05 H27A 111.0 . . ?
C06 C05 H27A 111.0 . . ?
N01 C05 H27B 111.0 . . ?
C06 C05 H27B 111.0 . . ?
H27A C05 H27B 109.0 . . ?

loop_
_geom_bond_atom_site_label_1
_geom_bond_atom_site_label_2
_geom_bond_distance
_geom_bond_site_symmetry_2
_geom_bond_publ_flag
Se01 C01 1.952(6) . ?
Se01 Se02 2.3100(9) . ?
C13 C11 1.502(9) . ?
C13 H5A 0.9600 . ?
C13 H5B 0.9600 . ?
C13 H5C 0.9600 . ?
C11 C10 1.498(9) . ?
C11 C12 1.501(9) . ?
C11 H4 0.9800 . ?
C12 O04 1.233(7) . ?
C12 N1 1.326(8) . ?
C10 Se02 1.953(6) . ?
C10 H6A 0.9700 . ?
C10 H6B 0.9700 . ?
N1 C17 1.442(8) . ?
N1 C14 1.486(9) . ?
C17 C16 1.503(12) . ?
C17 C18 1.585(13) . ?
C17 H13 0.9800 . ?
C03 O01 1.258(7) . ?
C03 N01 1.337(8) . ?
C03 C02 1.492(9) . ?
O03 C09 1.258(8) . ?
O03 H9 0.8200 . ?
N01 C08 1.452(8) . ?
N01 C05 1.473(8) . ?
O02 C09 1.192(8) . ?
C09 C08 1.460(10) . ?
C08 C07 1.512(9) . ?
C08 H16 0.9800 . ?
C18 O05 1.175(10) . ?
C18 O06 1.233(9) . ?
O06 H6 0.8200 . ?
C14 C15 1.480(11) . ?
C14 H21A 0.9700 . ?
C14 H21B 0.9700 . ?
C15 C16 1.530(14) . ?
C15 H22A 0.9700 . ?
C15 H22B 0.9700 . ?
C16 H23A 0.9700 . ?
C16 H23B 0.9700 . ?
C01 C02 1.513(8) . ?
C01 H24A 0.9700 . ?
C01 H24B 0.9700 . ?
C02 C04 1.544(8) . ?
C02 H25 0.9800 . ?
C04 H26A 0.9600 . ?
C04 H26B 0.9600 . ?
C04 H26C 0.9600 . ?
C06 C07 1.480(10) . ?
C06 C05 1.496(10) . ?
C06 H28A 0.9700 . ?
C06 H28B 0.9700 . ?
C07 H29A 0.9700 . ?
C07 H29B 0.9700 . ?
C05 H27A 0.9700 . ?
C05 H27B 0.9700 . ?

loop_
_cod_related_entry_id
_cod_related_entry_database
_cod_related_entry_code
1 ChemSpider 30653469
